data_4307103
loop_
_publ_author_name
'Wen-Tong Chen'
'Guo-Cong Guo'
'Ming-Sheng Wang'
'Gang Xu'
'Li-Zhen Cai'
'Takashiro Akitsu'
'Motoko Akita-Tanaka'
'Akiyuki Matsushita'
'Jin-Shun Huang'

_publ_section_title
;
Self-Assembly and Characterization of Cyano-Bridged Bimetallic [Ln-Fe]
and [Ln-Co] Complexes (Ln = La, Pr, Nd and Sm). Nature of the Magnetic
Interactions between the Ln3+ and Fe3+ Ions
;
_journal_name_full 'Inorganic Chemistry'
_journal_page_first 2105
_journal_page_last 2114
_journal_paper_doi 10.1021/ic061609p
_journal_volume 46
_journal_year 2007
_chemical_formula_moiety Sm(DMSO)4(H2O)3Fe(CN)6.H2O
_chemical_formula_sum 'C14 H32 Fe N6 O8 S4 Sm'
_chemical_formula_weight 746.90
_chemical_melting_point ?
_chemical_name_common Sm(DMSO)4(H2O)3Fe(CN)6.H2O
_chemical_name_systematic Sm(DMSO)4(H2O)3Fe(CN)6.H2O
_space_group_IT_number 14
_symmetry_cell_setting monoclinic
_symmetry_space_group_name_Hall '-P 2yn'
_symmetry_space_group_name_H-M 'P 1 21/n 1'
_atom_sites_solution_hydrogens geom
_atom_sites_solution_primary direct
_atom_sites_solution_secondary difmap
_audit_creation_method SHELXL-97
_cell_angle_alpha 90.00
_cell_angle_beta 108.648(8)
_cell_angle_gamma 90.00
_cell_formula_units_Z 4
_cell_length_a 14.870(8)
_cell_length_b 13.644(7)
_cell_length_c 15.369(8)
_cell_measurement_temperature 293(2)
_cell_volume 2954(3)
_computing_cell_refinement 'CrystalClear (Rigaku Corp., 2002)'
_computing_data_collection 'CrystalClear (Rigaku Corp., 2002)'
_computing_data_reduction 'CrystalClear (Rigaku Corp., 2002)'
_computing_publication_material 'Siemens SHELXTL^TM^ 5'
_computing_structure_refinement 'Siemens SHELXTL^TM^ 5'
_computing_structure_solution 'Siemens SHELXTL^TM^ 5'
_diffrn_ambient_temperature 293(2)
_diffrn_measured_fraction_theta_full 0.996
_diffrn_measured_fraction_theta_max 0.996
_diffrn_measurement_device_type 'Rigaku Mercury CCD'
_diffrn_measurement_method \w
_diffrn_radiation_monochromator graphite
_diffrn_radiation_source 'rotating-anode generator'
_diffrn_radiation_type MoK\a
_diffrn_radiation_wavelength 0.71073
_diffrn_reflns_av_R_equivalents 0.1000
_diffrn_reflns_av_sigmaI/netI 0.1332
_diffrn_reflns_limit_h_max 17
_diffrn_reflns_limit_h_min -16
_diffrn_reflns_limit_k_max 16
_diffrn_reflns_limit_k_min -15
_diffrn_reflns_limit_l_max 16
_diffrn_reflns_limit_l_min -18
_diffrn_reflns_number 18093
_diffrn_reflns_theta_full 25.03
_diffrn_reflns_theta_max 25.03
_diffrn_reflns_theta_min 2.99
_exptl_absorpt_coefficient_mu 2.786
_exptl_absorpt_correction_T_max 1.0000
_exptl_absorpt_correction_T_min 0.6239
_exptl_absorpt_correction_type multi-scan
_exptl_absorpt_process_details 'Sphere (Rigaku CrystalClear)'
_exptl_crystal_colour Green
_exptl_crystal_density_diffrn 1.679
_exptl_crystal_density_meas ?
_exptl_crystal_density_method .
_exptl_crystal_description Block
_exptl_crystal_F_000 1496
_exptl_crystal_size_max 0.40
_exptl_crystal_size_mid 0.40
_exptl_crystal_size_min 0.05
_refine_diff_density_max 1.129
_refine_diff_density_min -0.996
_refine_diff_density_rms 0.140
_refine_ls_extinction_coef 0
_refine_ls_extinction_method none
_refine_ls_goodness_of_fit_ref 0.995
_refine_ls_hydrogen_treatment mixed
_refine_ls_matrix_type full
_refine_ls_number_parameters 323
_refine_ls_number_reflns 5193
_refine_ls_number_restraints 1
_refine_ls_restrained_S_all 0.995
_refine_ls_R_factor_all 0.1377
_refine_ls_R_factor_gt 0.0640
_refine_ls_shift/su_max 0.002
_refine_ls_shift/su_mean 0.000
_refine_ls_structure_factor_coef Fsqd
_refine_ls_weighting_details 'calc w=1/[\s^2^(Fo^2^)+(0.0348P)^2^+0.0000P] where P=(Fo^2^+2Fc^2^)/3'
_refine_ls_weighting_scheme calc
_refine_ls_wR_factor_gt 0.1111
_refine_ls_wR_factor_ref 0.1367
_reflns_number_gt 2693
_reflns_number_total 5193
_reflns_threshold_expression >2sigma(I)
_cod_data_source_file ic061609psi20060824_114410_06.cif
_cod_data_source_block 14
_cod_depositor_comments
;
The following automatic conversions were performed:
'_exptl_absorpt_correction_type' value 'Multi-scan' changed to
'multi-scan' according to
'/home/saulius/struct/CIF-dictionaries/cif_core.dic' dictionary named
'cif_core.dic' version 2.4.1 from 2010-06-29.

Automatic conversion script
Id: cif_fix_enum 1527 2010-12-29 10:47:43Z saulius 

The following automatic conversions were performed:

'_chemical_melting_point' value 'not measured' was changed to '?' -
the value is undefined or not given.

Automatic conversion script
Id: cif_fix_values 1646 2011-03-28 12:23:43Z adriana 
;
_cod_original_cell_volume 2955(3)
_cod_database_code 4307103

loop_
_symmetry_equiv_pos_as_xyz
'x, y, z'
'-x+1/2, y+1/2, -z+1/2'
'-x, -y, -z'
'x-1/2, -y-1/2, z-1/2'

loop_
_atom_site_label
_atom_site_type_symbol
_atom_site_fract_x
_atom_site_fract_y
_atom_site_fract_z
_atom_site_U_iso_or_equiv
_atom_site_adp_type
_atom_site_occupancy
_atom_site_symmetry_multiplicity
_atom_site_calc_flag
_atom_site_refinement_flags
_atom_site_disorder_assembly
_atom_site_disorder_group
Sm1 Sm 0.882434(8) 0.253758(9) 0.095909(8) 0.02843(3) Uani 1 1 d . . .
Fe1 Fe 1.25461(2) 0.24810(3) 0.07513(2) 0.02634(10) Uani 1 1 d . . .
C1 C 1.25851(18) 0.38857(17) 0.05780(16) 0.0323(9) Uani 1 1 d . . .
N1 N 1.25677(17) 0.47128(14) 0.04433(17) 0.0536(10) Uani 1 1 d . . .
C2 C 1.24789(18) 0.10726(18) 0.07898(17) 0.0351(9) Uani 1 1 d . . .
N2 N 1.24325(18) 0.02368(15) 0.07449(18) 0.0617(11) Uani 1 1 d . . .
C3 C 1.23211(15) 0.23432(15) -0.05571(17) 0.0303(8) Uani 1 1 d . . .
N3 N 1.22213(18) 0.22763(19) -0.13194(16) 0.0673(10) Uani 1 1 d . . .
C4 C 1.28242(16) 0.25377(18) 0.20644(16) 0.0356(8) Uani 1 1 d . . .
N4 N 1.29848(15) 0.25356(17) 0.28585(14) 0.0501(8) Uani 1 1 d . . .
C5 C 1.38934(17) 0.23767(18) 0.09693(18) 0.0433(9) Uani 1 1 d . . .
N5 N 1.47028(17) 0.2302(2) 0.1085(2) 0.0880(13) Uani 1 1 d . . .
C6 C 1.12037(16) 0.25376(18) 0.06562(15) 0.0336(8) Uani 1 1 d . . .
N6 N 1.04256(13) 0.25633(15) 0.06644(14) 0.0383(7) Uani 1 1 d . . .
O11 O 0.75472(13) 0.15456(12) 0.10552(13) 0.0510(7) Uani 1 1 d . . .
S11A S 0.74174(6) 0.05042(6) 0.13296(7) 0.0546(3) Uani 0.8951(14) 1 d P . .
S11B S 0.6928(5) 0.1080(5) 0.1708(6) 0.0546(3) Uani 0.10 1 d P . .
C11 C 0.7220(4) 0.0548(3) 0.2393(3) 0.147(2) Uani 1 1 d . . .
C12 C 0.6208(2) 0.0209(3) 0.0609(3) 0.118(2) Uani 1 1 d . . .
O21 O 0.94523(14) 0.41067(13) 0.14447(15) 0.0643(8) Uani 1 1 d . . .
S21A S 1.01071(7) 0.48140(7) 0.12259(7) 0.0363(3) Uani 0.6720(14) 1 d P . .
S21B S 0.99349(15) 0.48586(15) 0.19661(14) 0.0363(3) Uani 0.33 1 d P . .
C21 C 0.9697(2) 0.6011(2) 0.1481(2) 0.0643(13) Uani 1 1 d . . .
C22 C 1.1192(2) 0.4783(2) 0.2107(2) 0.0618(13) Uani 1 1 d . . .
O31 O 0.95567(12) 0.10185(12) 0.15206(14) 0.0528(7) Uani 1 1 d . . .
S31 S 1.02106(5) 0.02985(5) 0.12776(6) 0.0491(3) Uani 1 1 d . . .
C31 C 0.9702(2) -0.08816(18) 0.1364(2) 0.0601(13) Uani 1 1 d . . .
C32 C 1.1213(2) 0.0225(2) 0.2298(2) 0.0607(13) Uani 1 1 d . . .
O41 O 0.9162(2) 0.25698(18) 0.25659(14) 0.1042(11) Uani 1 1 d . . .
S41A S 0.96188(9) 0.26577(9) 0.35511(8) 0.0750(5) Uani 0.7332(17) 1 d P . .
S41B S 1.0230(3) 0.2162(2) 0.3325(2) 0.0750(5) Uani 0.27 1 d P . .
C41 C 0.9581(3) 0.1459(3) 0.4027(3) 0.132(2) Uani 1 1 d . . .
C42 C 1.0836(3) 0.2705(3) 0.3768(4) 0.189(3) Uani 1 1 d . . .
O1W O 0.74369(12) 0.35782(12) 0.08087(13) 0.0512(7) Uani 1 1 d . . .
H1WA H 0.7192 0.3419 0.1196 0.077 Uiso 1 1 calc R . .
O2W O 0.84537(12) 0.35697(12) -0.04549(11) 0.0396(6) Uani 1 1 d . . .
H2WA H 0.7896 0.3739 -0.0610 0.059 Uiso 1 1 calc R . .
O3W O 0.84415(14) 0.15484(12) -0.04312(12) 0.0509(8) Uani 1 1 d . . .
H3WA H 0.7887 0.1368 -0.0573 0.076 Uiso 1 1 calc R . .
O4W O 0.63607(14) 0.34751(13) 0.18862(13) 0.0603(8) Uani 1 1 d D . .
H4WA H 0.6056(5) 0.3035(3) 0.1521(4) 0.035(7) Uiso 1 1 d D . .

loop_
_atom_site_aniso_label
_atom_site_aniso_U_11
_atom_site_aniso_U_22
_atom_site_aniso_U_33
_atom_site_aniso_U_23
_atom_site_aniso_U_13
_atom_site_aniso_U_12
Sm1 0.02787(5) 0.02367(5) 0.03028(6) 0.00208(8) 0.00441(5) -0.00136(8)
Fe1 0.02892(16) 0.02084(14) 0.02598(16) 0.00081(19) 0.00417(14) 0.0004(2)
C1 0.0463(15) 0.0293(13) 0.0214(13) -0.0042(11) 0.0108(12) 0.0019(12)
N1 0.0684(16) 0.0244(11) 0.0591(16) 0.0066(11) 0.0079(14) -0.0067(11)
C2 0.0455(16) 0.0393(14) 0.0227(13) 0.0033(11) 0.0140(12) 0.0027(13)
N2 0.0860(19) 0.0213(11) 0.0721(18) -0.0017(12) 0.0171(16) 0.0005(12)
C3 0.0291(11) 0.0197(12) 0.0464(14) 0.0101(11) 0.0182(10) 0.0062(10)
N3 0.0791(17) 0.091(2) 0.0378(13) 0.0083(13) 0.0271(12) -0.0016(15)
C4 0.0401(12) 0.0239(11) 0.0424(13) 0.0124(14) 0.0127(11) 0.0197(13)
N4 0.0665(14) 0.0425(11) 0.0359(12) 0.0026(13) 0.0086(11) 0.0075(15)
C5 0.0350(13) 0.0411(14) 0.0426(15) 0.0024(15) -0.0033(12) -0.0102(15)
N5 0.0452(15) 0.136(3) 0.0725(19) -0.0150(19) 0.0039(15) 0.0132(19)
C6 0.0371(12) 0.0202(10) 0.0374(13) 0.0097(13) 0.0035(11) -0.0090(13)
N6 0.0358(10) 0.0298(10) 0.0527(12) 0.0039(12) 0.0187(9) -0.0104(11)
O11 0.0529(11) 0.0272(9) 0.0816(14) 0.0120(9) 0.0337(10) 0.0019(9)
S11A 0.0439(4) 0.0316(4) 0.0949(7) 0.0057(4) 0.0314(4) -0.0006(4)
S11B 0.0439(4) 0.0316(4) 0.0949(7) 0.0057(4) 0.0314(4) -0.0006(4)
C11 0.252(5) 0.117(3) 0.096(3) 0.036(2) 0.086(3) -0.034(3)
C12 0.054(2) 0.127(3) 0.165(4) -0.024(3) 0.023(3) -0.054(2)
O21 0.0582(12) 0.0513(11) 0.0794(15) -0.0282(11) 0.0164(12) -0.0302(10)
S21A 0.0432(5) 0.0395(5) 0.0308(5) -0.0047(4) 0.0182(4) -0.0100(4)
S21B 0.0432(5) 0.0395(5) 0.0308(5) -0.0047(4) 0.0182(4) -0.0100(4)
C21 0.075(2) 0.0336(15) 0.090(2) 0.0079(16) 0.0337(19) 0.0112(15)
C22 0.0431(18) 0.0576(18) 0.063(2) 0.0147(16) -0.0138(18) -0.0039(16)
O31 0.0368(10) 0.0463(10) 0.0834(14) 0.0247(10) 0.0305(10) 0.0171(9)
S31 0.0410(4) 0.0428(4) 0.0556(5) 0.0137(4) 0.0046(4) 0.0067(3)
C31 0.0379(16) 0.0224(13) 0.115(3) 0.0043(16) 0.0167(18) -0.0008(13)
C32 0.0411(18) 0.0620(19) 0.062(2) -0.0095(16) -0.0073(17) 0.0092(16)
O41 0.177(2) 0.0934(16) 0.0330(11) -0.0024(14) 0.0200(14) 0.0247(19)
S41A 0.0902(8) 0.0799(8) 0.0431(6) -0.0126(6) 0.0049(6) 0.0310(6)
S41B 0.0902(8) 0.0799(8) 0.0431(6) -0.0126(6) 0.0049(6) 0.0310(6)
C41 0.186(4) 0.091(3) 0.115(3) 0.037(2) 0.043(3) -0.019(3)
C42 0.095(3) 0.158(4) 0.256(6) 0.087(4) -0.026(4) -0.047(3)
O1W 0.0440(11) 0.0451(11) 0.0720(13) 0.0073(10) 0.0292(10) 0.0120(9)
O2W 0.0489(10) 0.0409(9) 0.0308(10) 0.0096(8) 0.0153(8) 0.0198(8)
O3W 0.0697(13) 0.0305(10) 0.0534(12) -0.0049(9) 0.0208(11) -0.0087(9)
O4W 0.0597(13) 0.0719(13) 0.0470(12) 0.0065(11) 0.0140(11) 0.0012(11)

loop_
_atom_type_symbol
_atom_type_description
_atom_type_scat_dispersion_real
_atom_type_scat_dispersion_imag
_atom_type_scat_source
C C 0.0033 0.0016 'International Tables Vol C Tables 4.2.6.8 and 6.1.1.4'
H H 0.0000 0.0000 'International Tables Vol C Tables 4.2.6.8 and 6.1.1.4'
N N 0.0061 0.0033 'International Tables Vol C Tables 4.2.6.8 and 6.1.1.4'
O O 0.0106 0.0060 'International Tables Vol C Tables 4.2.6.8 and 6.1.1.4'
S S 0.1246 0.1234 'International Tables Vol C Tables 4.2.6.8 and 6.1.1.4'
Fe Fe 0.3463 0.8444 'International Tables Vol C Tables 4.2.6.8 and 6.1.1.4'
Sm Sm -0.1638 3.4418 'International Tables Vol C Tables 4.2.6.8 and 6.1.1.4'

loop_
_geom_angle_atom_site_label_1
_geom_angle_atom_site_label_2
_geom_angle_atom_site_label_3
_geom_angle
_geom_angle_site_symmetry_1
_geom_angle_site_symmetry_3
_geom_angle_publ_flag
O41 Sm1 O21 73.83(8) . . ?
O41 Sm1 O31 73.50(8) . . ?
O21 Sm1 O31 126.06(7) . . ?
O41 Sm1 O11 81.51(8) . . ?
O21 Sm1 O11 137.81(8) . . ?
O31 Sm1 O11 76.27(7) . . ?
O41 Sm1 O3W 147.23(7) . . ?
O21 Sm1 O3W 137.57(7) . . ?
O31 Sm1 O3W 77.66(7) . . ?
O11 Sm1 O3W 76.79(7) . . ?
O41 Sm1 O1W 88.80(8) . . ?
O21 Sm1 O1W 74.96(7) . . ?
O31 Sm1 O1W 144.52(7) . . ?
O11 Sm1 O1W 70.77(7) . . ?
O3W Sm1 O1W 106.52(6) . . ?
O41 Sm1 O2W 144.52(7) . . ?
O21 Sm1 O2W 73.66(7) . . ?
O31 Sm1 O2W 139.19(7) . . ?
O11 Sm1 O2W 114.64(6) . . ?
O3W Sm1 O2W 67.95(7) . . ?
O1W Sm1 O2W 69.33(7) . . ?
O41 Sm1 N6 106.62(9) . . ?
O21 Sm1 N6 75.37(7) . . ?
O31 Sm1 N6 74.44(7) . . ?
O11 Sm1 N6 145.65(7) . . ?
O3W Sm1 N6 79.76(7) . . ?
O1W Sm1 N6 140.92(7) . . ?
O2W Sm1 N6 78.32(6) . . ?
C2 Fe1 C4 90.21(10) . . ?
C2 Fe1 C5 88.99(11) . . ?
C4 Fe1 C5 87.59(11) . . ?
C2 Fe1 C1 174.14(11) . . ?
C4 Fe1 C1 95.64(10) . . ?
C5 Fe1 C1 91.25(11) . . ?
C2 Fe1 C3 86.66(10) . . ?
C4 Fe1 C3 176.02(10) . . ?
C5 Fe1 C3 89.90(11) . . ?
C1 Fe1 C3 87.49(10) . . ?
C2 Fe1 C6 88.85(11) . . ?
C4 Fe1 C6 87.07(10) . . ?
C5 Fe1 C6 174.23(11) . . ?
C1 Fe1 C6 91.45(11) . . ?
C3 Fe1 C6 95.32(10) . . ?
N1 C1 Fe1 176.8(2) . . ?
N2 C2 Fe1 174.9(3) . . ?
N3 C3 Fe1 177.5(2) . . ?
N4 C4 Fe1 177.5(2) . . ?
N5 C5 Fe1 178.6(3) . . ?
N6 C6 Fe1 175.3(2) . . ?
C6 N6 Sm1 170.61(18) . . ?
S11A O11 S11B 48.5(3) . . ?
S11A O11 Sm1 136.80(11) . . ?
S11B O11 Sm1 148.3(3) . . ?
S11B S11A O11 72.7(4) . . ?
S11B S11A C11 44.8(4) . . ?
O11 S11A C11 107.62(17) . . ?
S11B S11A C12 79.9(3) . . ?
O11 S11A C12 103.10(15) . . ?
C11 S11A C12 98.4(2) . . ?
C11 S11B S11A 86.2(5) . . ?
C11 S11B O11 128.1(6) . . ?
S11A S11B O11 58.8(4) . . ?
C11 S11B C12 107.9(5) . . ?
S11A S11B C12 60.8(3) . . ?
O11 S11B C12 88.2(4) . . ?
S11B C11 S11A 49.0(4) . . ?
S11A C12 S11B 39.2(2) . . ?
S21B O21 S21A 51.74(13) . . ?
S21B O21 Sm1 162.51(15) . . ?
S21A O21 Sm1 137.77(15) . . ?
S21B S21A O21 58.87(13) . . ?
S21B S21A C22 72.60(16) . . ?
O21 S21A C22 108.61(15) . . ?
S21B S21A C21 65.19(15) . . ?
O21 S21A C21 104.14(16) . . ?
C22 S21A C21 98.29(15) . . ?
S21A S21B O21 69.39(16) . . ?
S21A S21B C21 73.95(17) . . ?
O21 S21B C21 115.88(18) . . ?
S21A S21B C22 66.50(16) . . ?
O21 S21B C22 110.9(2) . . ?
C21 S21B C22 99.45(19) . . ?
S21B C21 S21A 40.86(11) . . ?
S21A C22 S21B 40.90(11) . . ?
S31 O31 Sm1 137.33(13) . . ?
O31 S31 C32 103.97(14) . . ?
O31 S31 C31 104.14(14) . . ?
C32 S31 C31 97.89(14) . . ?
S41A O41 S41B 45.81(15) . . ?
S41A O41 Sm1 164.8(2) . . ?
S41B O41 Sm1 122.8(2) . . ?
S41B S41A O41 78.86(19) . . ?
S41B S41A C42 43.6(2) . . ?
O41 S41A C42 108.3(3) . . ?
S41B S41A C41 75.3(2) . . ?
O41 S41A C41 106.48(18) . . ?
C42 S41A C41 97.0(2) . . ?
C42 S41B S41A 89.4(4) . . ?
C42 S41B O41 123.1(3) . . ?
S41A S41B O41 55.33(16) . . ?
C42 S41B C41 114.3(4) . . ?
S41A S41B C41 65.1(2) . . ?
O41 S41B C41 91.3(2) . . ?
S41A C41 S41B 39.65(15) . . ?
S41B C42 S41A 46.9(3) . . ?
Sm1 O1W H1WA 109.5 . . ?
Sm1 O2W H2WA 109.5 . . ?
Sm1 O3W H3WA 109.5 . . ?

loop_
_geom_bond_atom_site_label_1
_geom_bond_atom_site_label_2
_geom_bond_distance
_geom_bond_site_symmetry_2
_geom_bond_publ_flag
Sm1 O41 2.358(2) . ?
Sm1 O21 2.359(2) . ?
Sm1 O31 2.3719(19) . ?
Sm1 O11 2.375(2) . ?
Sm1 O3W 2.436(2) . ?
Sm1 O1W 2.454(2) . ?
Sm1 O2W 2.4988(19) . ?
Sm1 N6 2.562(2) . ?
Fe1 C2 1.926(3) . ?
Fe1 C4 1.928(3) . ?
Fe1 C5 1.928(3) . ?
Fe1 C1 1.938(2) . ?
Fe1 C3 1.939(3) . ?
Fe1 C6 1.956(3) . ?
C1 N1 1.146(3) . ?
C2 N2 1.143(3) . ?
C3 N3 1.137(4) . ?
C4 N4 1.166(3) . ?
C5 N5 1.163(4) . ?
C6 N6 1.162(3) . ?
O11 S11A 1.512(2) . ?
O11 S11B 1.688(9) . ?
S11A S11B 1.325(9) . ?
S11A C11 1.752(5) . ?
S11A C12 1.830(4) . ?
S11B C11 1.237(9) . ?
S11B C12 2.063(8) . ?
O21 S21B 1.357(3) . ?
O21 S21A 1.484(2) . ?
S21A S21B 1.245(3) . ?
S21A C22 1.744(3) . ?
S21A C21 1.829(3) . ?
S21B C21 1.727(4) . ?
S21B C22 1.814(4) . ?
O31 S31 1.511(2) . ?
S31 C32 1.788(3) . ?
S31 C31 1.802(3) . ?
O41 S41A 1.453(2) . ?
O41 S41B 1.733(4) . ?
S41A S41B 1.267(4) . ?
S41A C42 1.734(5) . ?
S41A C41 1.800(4) . ?
S41B C42 1.197(6) . ?
S41B C41 1.920(6) . ?
O1W H1WA 0.8200 . ?
O2W H2WA 0.8200 . ?
O3W H3WA 0.8200 . ?
O4W H4WA 0.848(4) . ?
